data_4335126
loop_
_publ_author_name
'Dipak Kumar Roy'
'Bijan Mondal'
'Pritam Shankhari'
'R. S. Anju'
'K. Geetharani'
'Shaikh M. Mobin'
'Sundargopal Ghosh'

_publ_section_title
;
 Supraicosahedral Polyhedra in Metallaboranes: Synthesis and Structural
 Characterization of 12-, 15-, and 16-Vertex Rhodaboranes
;
_journal_name_full 'Inorganic Chemistry'
_journal_page_first 6705
_journal_page_last 6712
_journal_paper_doi 10.1021/ic400761z
_journal_volume 52
_journal_year 2013
_chemical_formula_moiety '(C20 H42 B10 Rh2) * 0.5(C H2 Cl2)'
_chemical_formula_sum 'C20.5 H43 B10 Cl Rh2'
_chemical_formula_weight 638.92
_chemical_name_systematic
; 
 ? 
;
_space_group_IT_number 15
_symmetry_cell_setting monoclinic
_symmetry_space_group_name_Hall '-C 2yc'
_symmetry_space_group_name_H-M 'C 1 2/c 1'
_atom_sites_solution_hydrogens geom
_atom_sites_solution_primary direct
_atom_sites_solution_secondary difmap
_audit_creation_method SHELXL-97
_cell_angle_alpha 90.00
_cell_angle_beta 111.424(2)
_cell_angle_gamma 90.00
_cell_formula_units_Z 8
_cell_length_a 33.3146(15)
_cell_length_b 10.6577(4)
_cell_length_c 16.7985(7)
_cell_measurement_reflns_used 2710
_cell_measurement_temperature 298(2)
_cell_measurement_theta_max 21.50
_cell_measurement_theta_min 2.25
_cell_volume 5552.3(4)
_computing_cell_refinement 'APEX2/SAINT (Bruker, 2004)'
_computing_data_collection 'APEX2 (Bruker, 2004)'
_computing_data_reduction 'SAINT/XPREP (Bruker, 2004)'
_computing_molecular_graphics 'ORTEP3 (Farrugia, 1997) and Mercury (Bruno et al., 2002)'
_computing_publication_material 'SHELXL-97 (Sheldrick, 2008)'
_computing_structure_refinement 'SHELXL-97 (Sheldrick, 2008)'
_computing_structure_solution 'SIR92 (Altornare et al., 1993)'
_diffrn_ambient_temperature 298(2)
_diffrn_measured_fraction_theta_full 0.999
_diffrn_measured_fraction_theta_max 0.999
_diffrn_measurement_device_type 'Bruker axs kappa apex2 CCD Diffractometer'
_diffrn_measurement_method '\w and \f scan'
_diffrn_radiation_monochromator graphite
_diffrn_radiation_source 'fine-focus sealed tube'
_diffrn_radiation_type MoK\a
_diffrn_radiation_wavelength 0.71073
_diffrn_reflns_av_R_equivalents 0.0564
_diffrn_reflns_av_sigmaI/netI 0.0700
_diffrn_reflns_limit_h_max 39
_diffrn_reflns_limit_h_min -39
_diffrn_reflns_limit_k_max 12
_diffrn_reflns_limit_k_min -12
_diffrn_reflns_limit_l_max 19
_diffrn_reflns_limit_l_min -14
_diffrn_reflns_number 16819
_diffrn_reflns_theta_full 25.00
_diffrn_reflns_theta_max 25.00
_diffrn_reflns_theta_min 1.31
_diffrn_standards_decay_% 0
_exptl_absorpt_coefficient_mu 1.295
_exptl_absorpt_correction_T_max 0.841
_exptl_absorpt_correction_T_min 0.762
_exptl_absorpt_correction_type multi-scan
_exptl_absorpt_process_details 'SADABS (Bruker, 1999)'
_exptl_crystal_colour yellow
_exptl_crystal_density_diffrn 1.529
_exptl_crystal_description block
_exptl_crystal_F_000 2584
_exptl_crystal_size_max 0.15
_exptl_crystal_size_mid 0.10
_exptl_crystal_size_min 0.08
_refine_diff_density_max 0.546
_refine_diff_density_min -1.182
_refine_diff_density_rms 0.106
_refine_ls_extinction_method none
_refine_ls_goodness_of_fit_ref 1.011
_refine_ls_hydrogen_treatment mixed
_refine_ls_matrix_type full
_refine_ls_number_parameters 326
_refine_ls_number_reflns 4891
_refine_ls_number_restraints 362
_refine_ls_restrained_S_all 1.018
_refine_ls_R_factor_all 0.0865
_refine_ls_R_factor_gt 0.0475
_refine_ls_shift/su_max 0.001
_refine_ls_shift/su_mean 0.000
_refine_ls_structure_factor_coef Fsqd
_refine_ls_weighting_details 'calc w=1/[\s^2^(Fo^2^)+(0.0569P)^2^+6.4822P] where P=(Fo^2^+2Fc^2^)/3'
_refine_ls_weighting_scheme calc
_refine_ls_wR_factor_gt 0.1036
_refine_ls_wR_factor_ref 0.1214
_reflns_number_gt 3245
_reflns_number_total 4891
_reflns_threshold_expression >2sigma(I)
_cod_data_source_file ic400761z_si_004_3.cif
_cod_data_source_block 3a
_cod_original_formula_sum 'C20.50 H43 B10 Cl Rh2'
_cod_database_code 4335126

loop_
_symmetry_equiv_pos_as_xyz
'x, y, z'
'-x, y, -z+1/2'
'x+1/2, y+1/2, z'
'-x+1/2, y+1/2, -z+1/2'
'-x, -y, -z'
'x, -y, z-1/2'
'-x+1/2, -y+1/2, -z'
'x+1/2, -y+1/2, z-1/2'

loop_
_atom_site_label
_atom_site_type_symbol
_atom_site_fract_x
_atom_site_fract_y
_atom_site_fract_z
_atom_site_U_iso_or_equiv
_atom_site_adp_type
_atom_site_occupancy
_atom_site_symmetry_multiplicity
_atom_site_calc_flag
_atom_site_refinement_flags
_atom_site_disorder_assembly
_atom_site_disorder_group
B1 B 0.1697(3) 0.8026(8) 0.2258(7) 0.0684(16) Uani 1 1 d U . .
H1 H 0.1858 0.8150 0.1797 0.082 Uiso 1 1 calc R . .
B2 B 0.1906(3) 0.8090(8) 0.3333(6) 0.0688(18) Uani 1 1 d U . .
H2 H 0.2253 0.8305 0.3615 0.083 Uiso 1 1 calc R . .
B3 B 0.1692(3) 0.7132(9) 0.3935(6) 0.0700(18) Uani 1 1 d U . .
H3 H 0.1930 0.6760 0.4531 0.084 Uiso 1 1 calc R . .
B4 B 0.1235(3) 0.6179(9) 0.3466(6) 0.0652(17) Uani 1 1 d U . .
H4 H 0.1212 0.5329 0.3820 0.078 Uiso 1 1 calc R . .
B5 B 0.0991(3) 0.6077(9) 0.2391(7) 0.0726(17) Uani 1 1 d U . .
H5 H 0.0817 0.5282 0.1997 0.087 Uiso 1 1 calc R . .
B6 B 0.0806(3) 0.7220(9) 0.2867(5) 0.0604(16) Uani 1 1 d U . .
H6 H 0.0462 0.7149 0.2772 0.073 Uiso 1 1 calc R . .
B7 B 0.1183(3) 0.7664(11) 0.3859(6) 0.081(2) Uani 1 1 d U . .
H7 H 0.1082 0.7742 0.4411 0.097 Uiso 1 1 calc R . .
B8 B 0.1557(3) 0.8724(10) 0.3780(6) 0.084(2) Uani 1 1 d U . .
H8 H 0.1679 0.9438 0.4284 0.100 Uiso 1 1 calc R . .
B9 B 0.1484(3) 0.9118(8) 0.2739(6) 0.0658(18) Uani 1 1 d U . .
H9 H 0.1515 1.0099 0.2568 0.079 Uiso 1 1 calc R . .
B10 B 0.1033(3) 0.8744(9) 0.3007(5) 0.0617(17) Uani 1 1 d U . .
H10 H 0.0805 0.9517 0.2944 0.074 Uiso 1 1 calc R . .
C1 C 0.2185(2) 0.4798(7) 0.3426(4) 0.0552(15) Uani 1 1 d U . .
C2 C 0.1832(3) 0.4130(7) 0.2878(7) 0.076(2) Uani 1 1 d U . .
C3 C 0.1769(4) 0.4471(10) 0.2044(6) 0.101(3) Uani 1 1 d U . .
C4 C 0.2093(4) 0.5348(10) 0.2085(6) 0.099(3) Uani 1 1 d U . .
C5 C 0.2352(3) 0.5558(7) 0.2941(6) 0.0684(18) Uani 1 1 d U . .
C6 C 0.2752(3) 0.6270(9) 0.3286(11) 0.170(6) Uani 1 1 d U . .
H6A H 0.2986 0.5770 0.3259 0.255 Uiso 1 1 calc R . .
H6B H 0.2805 0.6486 0.3871 0.255 Uiso 1 1 calc R . .
H6C H 0.2728 0.7021 0.2957 0.255 Uiso 1 1 calc R . .
C7 C 0.2386(4) 0.4566(11) 0.4361(5) 0.129(4) Uani 1 1 d U . .
H7A H 0.2603 0.3930 0.4469 0.193 Uiso 1 1 calc R . .
H7B H 0.2169 0.4292 0.4574 0.193 Uiso 1 1 calc R . .
H7C H 0.2515 0.5328 0.4646 0.193 Uiso 1 1 calc R . .
C8 C 0.1580(4) 0.3134(9) 0.3140(11) 0.180(6) Uani 1 1 d U . .
H8A H 0.1755 0.2399 0.3332 0.270 Uiso 1 1 calc R . .
H8B H 0.1325 0.2923 0.2659 0.270 Uiso 1 1 calc R . .
H8C H 0.1499 0.3450 0.3595 0.270 Uiso 1 1 calc R . .
C9 C 0.1450(5) 0.3886(13) 0.1243(9) 0.268(10) Uani 1 1 d U . .
H9A H 0.1432 0.4388 0.0756 0.403 Uiso 1 1 calc R . .
H9B H 0.1171 0.3846 0.1289 0.403 Uiso 1 1 calc R . .
H9C H 0.1543 0.3055 0.1174 0.403 Uiso 1 1 calc R . .
C10 C 0.2189(6) 0.5933(14) 0.1334(9) 0.260(10) Uani 1 1 d U . .
H10A H 0.2408 0.5449 0.1228 0.390 Uiso 1 1 calc R . .
H10B H 0.2289 0.6779 0.1475 0.390 Uiso 1 1 calc R . .
H10C H 0.1931 0.5933 0.0831 0.390 Uiso 1 1 calc R . .
C11 C 0.0347(2) 0.7571(6) 0.0741(4) 0.0537(15) Uani 1 1 d U . .
C12 C 0.0663(3) 0.7373(7) 0.0394(4) 0.0595(17) Uani 1 1 d U . .
C13 C 0.0893(3) 0.8525(8) 0.0447(5) 0.0688(18) Uani 1 1 d U . .
C14 C 0.0709(3) 0.9419(7) 0.0842(5) 0.0699(18) Uani 1 1 d U . .
C15 C 0.0369(2) 0.8817(7) 0.1016(4) 0.0579(16) Uani 1 1 d U . .
C16 C 0.0060(3) 0.9467(9) 0.1345(6) 0.099(3) Uani 1 1 d U . .
H16A H -0.0175 0.9814 0.0873 0.148 Uiso 1 1 calc R . .
H16B H 0.0207 1.0128 0.1728 0.148 Uiso 1 1 calc R . .
H16C H -0.0051 0.8873 0.1643 0.148 Uiso 1 1 calc R . .
C17 C 0.0004(2) 0.6650(8) 0.0715(5) 0.081(3) Uani 1 1 d U . .
H17A H -0.0233 0.6722 0.0179 0.122 Uiso 1 1 calc R . .
H17B H -0.0094 0.6820 0.1174 0.122 Uiso 1 1 calc R . .
H17C H 0.0120 0.5815 0.0775 0.122 Uiso 1 1 calc R . .
C18 C 0.0727(3) 0.6211(9) -0.0049(6) 0.102(3) Uani 1 1 d U . .
H18A H 0.0689 0.5484 0.0252 0.153 Uiso 1 1 calc R . .
H18B H 0.1014 0.6209 -0.0060 0.153 Uiso 1 1 calc R . .
H18C H 0.0521 0.6196 -0.0625 0.153 Uiso 1 1 calc R . .
C19 C 0.1235(3) 0.8764(12) 0.0068(6) 0.130(4) Uani 1 1 d U . .
H19A H 0.1406 0.8021 0.0120 0.196 Uiso 1 1 calc R . .
H19B H 0.1417 0.9442 0.0369 0.196 Uiso 1 1 calc R . .
H19C H 0.1099 0.8982 -0.0525 0.196 Uiso 1 1 calc R . .
C20 C 0.0814(4) 1.0791(8) 0.0958(6) 0.127(4) Uani 1 1 d U . .
H20A H 0.0591 1.1262 0.0536 0.190 Uiso 1 1 calc R . .
H20B H 0.1085 1.0942 0.0892 0.190 Uiso 1 1 calc R . .
H20C H 0.0834 1.1046 0.1519 0.190 Uiso 1 1 calc R . .
Rh1 Rh 0.169218(17) 0.61800(4) 0.27507(3) 0.04017(18) Uani 1 1 d U . .
Rh2 Rh 0.098604(17) 0.78914(4) 0.17752(3) 0.03966(17) Uani 1 1 d U . .
C21 C 0.0000 0.4088(16) 0.2500 0.155(6) Uani 1 2 d SDU . .
H21A H 0.0203 0.4635 0.2916 0.186 Uiso 0.50 1 calc PR A 1
H21B H -0.0203 0.4635 0.2084 0.186 Uiso 0.50 1 calc PR A 1
Cl1 Cl -0.0283(3) 0.3371(10) 0.3025(6) 0.173(3) Uani 0.50 1 d PDU B 1
Cl2 Cl 0.0321(5) 0.2786(15) 0.2466(12) 0.299(8) Uani 0.50 1 d PDU . 2
H22 H 0.133(4) 0.674(12) 0.172(8) 0.21(5) Uiso 1 1 d . . .

loop_
_atom_site_aniso_label
_atom_site_aniso_U_11
_atom_site_aniso_U_22
_atom_site_aniso_U_33
_atom_site_aniso_U_23
_atom_site_aniso_U_13
_atom_site_aniso_U_12
B1 0.057(3) 0.068(4) 0.082(4) 0.005(4) 0.027(3) 0.005(3)
B2 0.048(4) 0.060(4) 0.081(5) -0.033(4) 0.003(3) -0.002(3)
B3 0.063(4) 0.096(5) 0.045(4) -0.021(3) 0.012(3) 0.028(4)
B4 0.062(4) 0.087(4) 0.055(4) 0.016(3) 0.033(3) 0.015(3)
B5 0.064(3) 0.068(3) 0.073(4) 0.006(3) 0.010(4) 0.001(3)
B6 0.053(4) 0.085(5) 0.052(4) 0.011(3) 0.029(3) 0.006(3)
B7 0.076(5) 0.126(6) 0.041(4) -0.002(4) 0.023(4) 0.050(4)
B8 0.068(5) 0.090(5) 0.065(4) -0.048(4) -0.008(4) 0.028(4)
B9 0.049(4) 0.047(3) 0.085(4) -0.028(3) 0.006(3) -0.007(3)
B10 0.055(4) 0.078(4) 0.043(3) -0.020(3) 0.008(3) 0.015(4)
C1 0.062(4) 0.068(4) 0.036(3) -0.002(3) 0.018(3) 0.017(3)
C2 0.066(5) 0.042(3) 0.119(6) -0.008(4) 0.032(5) -0.001(3)
C3 0.110(6) 0.089(5) 0.067(4) -0.047(4) -0.012(4) 0.057(4)
C4 0.163(7) 0.103(6) 0.068(4) 0.035(4) 0.085(5) 0.084(5)
C5 0.064(4) 0.052(4) 0.105(5) 0.002(4) 0.051(4) 0.009(3)
C6 0.071(5) 0.077(7) 0.387(19) -0.012(9) 0.114(8) -0.006(5)
C7 0.175(11) 0.154(10) 0.050(5) 0.022(5) 0.033(5) 0.099(8)
C8 0.138(10) 0.055(6) 0.39(2) 0.023(9) 0.141(13) -0.003(6)
C9 0.245(14) 0.211(14) 0.184(11) -0.162(11) -0.117(12) 0.148(10)
C10 0.45(2) 0.258(15) 0.215(12) 0.167(12) 0.290(16) 0.252(15)
C11 0.053(4) 0.054(3) 0.043(4) 0.004(3) 0.004(3) -0.011(3)
C12 0.070(5) 0.067(4) 0.035(3) -0.006(3) 0.011(3) -0.004(3)
C13 0.061(5) 0.099(5) 0.046(4) 0.012(4) 0.019(3) -0.018(4)
C14 0.084(5) 0.048(3) 0.063(5) 0.013(3) 0.009(4) -0.009(3)
C15 0.064(4) 0.061(4) 0.041(4) 0.003(3) 0.009(3) 0.007(3)
C16 0.089(6) 0.120(8) 0.074(6) -0.001(6) 0.013(5) 0.050(6)
C17 0.061(5) 0.087(6) 0.079(6) 0.004(5) 0.004(5) -0.027(4)
C18 0.118(8) 0.111(7) 0.059(6) -0.035(5) 0.009(6) 0.017(6)
C19 0.113(8) 0.218(12) 0.079(7) 0.032(8) 0.057(7) -0.044(8)
C20 0.175(11) 0.057(4) 0.101(8) 0.023(5) -0.006(8) -0.031(6)
Rh1 0.0500(3) 0.0416(3) 0.0310(3) -0.0070(2) 0.0173(3) 0.0016(3)
Rh2 0.0456(3) 0.0382(3) 0.0366(3) -0.0048(2) 0.0166(3) -0.0076(2)
C21 0.191(10) 0.152(9) 0.122(10) 0.000 0.056(8) 0.000
Cl1 0.140(6) 0.190(6) 0.182(7) -0.032(5) 0.049(5) -0.068(5)
Cl2 0.295(11) 0.301(11) 0.332(12) -0.048(8) 0.150(9) 0.042(7)

loop_
_atom_type_symbol
_atom_type_description
_atom_type_scat_dispersion_real
_atom_type_scat_dispersion_imag
_atom_type_scat_source
C C 0.0033 0.0016 'International Tables Vol C Tables 4.2.6.8 and 6.1.1.4'
H H 0.0000 0.0000 'International Tables Vol C Tables 4.2.6.8 and 6.1.1.4'
B B 0.0013 0.0007 'International Tables Vol C Tables 4.2.6.8 and 6.1.1.4'
Rh Rh -1.1178 0.9187 'International Tables Vol C Tables 4.2.6.8 and 6.1.1.4'
Cl Cl 0.1484 0.1585 'International Tables Vol C Tables 4.2.6.8 and 6.1.1.4'

loop_
_geom_angle_atom_site_label_1
_geom_angle_atom_site_label_2
_geom_angle_atom_site_label_3
_geom_angle
_geom_angle_site_symmetry_1
_geom_angle_site_symmetry_3
B2 B1 B9 63.0(6) . .
B2 B1 Rh1 71.4(5) . .
B9 B1 Rh1 112.3(6) . .
B2 B1 Rh2 111.4(6) . .
B9 B1 Rh2 69.1(4) . .
Rh1 B1 Rh2 85.6(3) . .
B2 B1 H1 129.4 . .
B9 B1 H1 130.1 . .
Rh1 B1 H1 117.3 . .
Rh2 B1 H1 118.8 . .
B1 B2 B8 113.6(7) . .
B1 B2 B3 119.8(7) . .
B8 B2 B3 60.1(6) . .
B1 B2 B9 59.3(5) . .
B8 B2 B9 59.0(6) . .
B3 B2 B9 106.1(7) . .
B1 B2 Rh1 63.7(4) . .
B8 B2 Rh1 112.6(6) . .
B3 B2 Rh1 66.2(4) . .
B9 B2 Rh1 104.7(5) . .
B1 B2 H2 115.3 . .
B8 B2 H2 119.8 . .
B3 B2 H2 117.1 . .
B9 B2 H2 127.2 . .
Rh1 B2 H2 119.3 . .
B7 B3 B8 59.0(6) . .
B7 B3 B2 110.8(7) . .
B8 B3 B2 59.2(6) . .
B7 B3 B4 59.8(6) . .
B8 B3 B4 111.1(7) . .
B2 B3 B4 123.0(7) . .
B7 B3 Rh1 113.5(6) . .
B8 B3 Rh1 113.1(6) . .
B2 B3 Rh1 67.7(4) . .
B4 B3 Rh1 67.8(4) . .
B7 B3 H3 122.7 . .
B8 B3 H3 123.0 . .
B2 B3 H3 115.1 . .
B4 B3 H3 114.7 . .
Rh1 B3 H3 114.4 . .
B5 B4 B7 112.7(7) . .
B5 B4 B3 120.9(7) . .
B7 B4 B3 59.8(5) . .
B5 B4 B6 57.9(5) . .
B7 B4 B6 59.0(5) . .
B3 B4 B6 106.0(7) . .
B5 B4 Rh1 65.6(5) . .
B7 B4 Rh1 112.2(6) . .
B3 B4 Rh1 66.1(4) . .
B6 B4 Rh1 104.7(5) . .
B5 B4 H4 115.0 . .
B7 B4 H4 120.4 . .
B3 B4 H4 116.9 . .
B6 B4 H4 127.8 . .
Rh1 B4 H4 118.6 . .
B4 B5 B6 64.2(6) . .
B4 B5 Rh2 111.4(6) . .
B6 B5 Rh2 69.3(4) . .
B4 B5 Rh1 69.8(5) . .
B6 B5 Rh1 111.7(6) . .
Rh2 B5 Rh1 84.8(4) . .
B4 B5 H5 129.3 . .
B6 B5 H5 129.5 . .
Rh2 B5 H5 118.9 . .
Rh1 B5 H5 118.6 . .
B5 B6 B7 112.7(7) . .
B5 B6 B10 120.8(7) . .
B7 B6 B10 60.0(6) . .
B5 B6 B4 57.9(5) . .
B7 B6 B4 59.0(5) . .
B10 B6 B4 106.1(6) . .
B5 B6 Rh2 65.9(4) . .
B7 B6 Rh2 112.3(6) . .
B10 B6 Rh2 65.6(4) . .
B4 B6 Rh2 105.0(5) . .
B5 B6 H6 115.0 . .
B7 B6 H6 120.4 . .
B10 B6 H6 117.0 . .
B4 B6 H6 127.7 . .
Rh2 B6 H6 118.6 . .
B8 B7 B6 113.1(7) . .
B8 B7 B3 60.6(6) . .
B6 B7 B3 108.8(6) . .
B8 B7 B4 113.0(7) . .
B6 B7 B4 62.0(6) . .
B3 B7 B4 60.5(5) . .
B8 B7 B10 60.5(6) . .
B6 B7 B10 60.6(5) . .
B3 B7 B10 104.6(7) . .
B4 B7 B10 108.9(6) . .
B8 B7 H7 118.0 . .
B6 B7 H7 119.2 . .
B3 B7 H7 123.6 . .
B4 B7 H7 119.3 . .
B10 B7 H7 123.5 . .
B7 B8 B9 113.5(7) . .
B7 B8 B2 113.3(7) . .
B9 B8 B2 61.7(6) . .
B7 B8 B3 60.4(6) . .
B9 B8 B3 108.6(6) . .
B2 B8 B3 60.7(5) . .
B7 B8 B10 60.8(6) . .
B9 B8 B10 60.9(5) . .
B2 B8 B10 109.1(6) . .
B3 B8 B10 104.7(7) . .
B7 B8 H8 117.8 . .
B9 B8 H8 119.2 . .
B2 B8 H8 119.2 . .
B3 B8 H8 123.7 . .
B10 B8 H8 123.2 . .
B1 B9 B8 112.5(7) . .
B1 B9 B10 120.4(6) . .
B8 B9 B10 60.4(6) . .
B1 B9 B2 57.7(5) . .
B8 B9 B2 59.3(5) . .
B10 B9 B2 106.9(7) . .
B1 B9 Rh2 65.9(4) . .
B8 B9 Rh2 112.4(6) . .
B10 B9 Rh2 65.3(4) . .
B2 B9 Rh2 105.6(5) . .
B1 B9 H9 115.3 . .
B8 B9 H9 120.3 . .
B10 B9 H9 116.9 . .
B2 B9 H9 127.1 . .
Rh2 B9 H9 118.5 . .
B8 B10 B7 58.7(6) . .
B8 B10 B9 58.8(6) . .
B7 B10 B9 109.8(7) . .
B8 B10 B6 110.4(7) . .
B7 B10 B6 59.3(6) . .
B9 B10 B6 122.4(6) . .
B8 B10 Rh2 113.4(5) . .
B7 B10 Rh2 113.2(5) . .
B9 B10 Rh2 68.3(4) . .
B6 B10 Rh2 67.6(4) . .
B8 B10 H10 123.2 . .
B7 B10 H10 123.3 . .
B9 B10 H10 115.5 . .
B6 B10 H10 115.3 . .
Rh2 B10 H10 114.0 . .
C2 C1 C5 109.2(7) . .
C2 C1 C7 124.0(9) . .
C5 C1 C7 126.1(9) . .
C2 C1 Rh1 73.2(4) . .
C5 C1 Rh1 72.1(4) . .
C7 C1 Rh1 128.5(5) . .
C3 C2 C1 108.3(8) . .
C3 C2 C8 125.6(11) . .
C1 C2 C8 126.0(10) . .
C3 C2 Rh1 72.4(5) . .
C1 C2 Rh1 70.1(4) . .
C8 C2 Rh1 126.5(6) . .
C2 C3 C4 107.1(8) . .
C2 C3 C9 126.0(14) . .
C4 C3 C9 126.4(14) . .
C2 C3 Rh1 71.5(4) . .
C4 C3 Rh1 70.7(4) . .
C9 C3 Rh1 128.8(7) . .
C5 C4 C3 109.3(8) . .
C5 C4 C10 122.8(13) . .
C3 C4 C10 127.7(14) . .
C5 C4 Rh1 71.2(4) . .
C3 C4 Rh1 72.5(5) . .
C10 C4 Rh1 126.5(6) . .
C4 C5 C1 106.1(8) . .
C4 C5 C6 128.7(10) . .
C1 C5 C6 124.7(10) . .
C4 C5 Rh1 72.0(5) . .
C1 C5 Rh1 70.7(4) . .
C6 C5 Rh1 128.2(6) . .
C5 C6 H6A 109.5 . .
C5 C6 H6B 109.5 . .
H6A C6 H6B 109.5 . .
C5 C6 H6C 109.5 . .
H6A C6 H6C 109.5 . .
H6B C6 H6C 109.5 . .
C1 C7 H7A 109.5 . .
C1 C7 H7B 109.5 . .
H7A C7 H7B 109.5 . .
C1 C7 H7C 109.5 . .
H7A C7 H7C 109.5 . .
H7B C7 H7C 109.5 . .
C2 C8 H8A 109.5 . .
C2 C8 H8B 109.5 . .
H8A C8 H8B 109.5 . .
C2 C8 H8C 109.5 . .
H8A C8 H8C 109.5 . .
H8B C8 H8C 109.5 . .
C3 C9 H9A 109.5 . .
C3 C9 H9B 109.5 . .
H9A C9 H9B 109.5 . .
C3 C9 H9C 109.5 . .
H9A C9 H9C 109.5 . .
H9B C9 H9C 109.5 . .
C4 C10 H10A 109.5 . .
C4 C10 H10B 109.5 . .
H10A C10 H10B 109.5 . .
C4 C10 H10C 109.5 . .
H10A C10 H10C 109.5 . .
H10B C10 H10C 109.5 . .
C12 C11 C15 108.9(6) . .
C12 C11 C17 125.0(7) . .
C15 C11 C17 125.7(8) . .
C12 C11 Rh2 72.3(4) . .
C15 C11 Rh2 71.2(4) . .
C17 C11 Rh2 128.8(5) . .
C11 C12 C13 108.2(7) . .
C11 C12 C18 126.8(8) . .
C13 C12 C18 124.7(8) . .
C11 C12 Rh2 71.3(4) . .
C13 C12 Rh2 71.3(4) . .
C18 C12 Rh2 128.0(6) . .
C14 C13 C12 107.0(7) . .
C14 C13 C19 127.0(9) . .
C12 C13 C19 125.7(9) . .
C14 C13 Rh2 70.4(4) . .
C12 C13 Rh2 71.4(4) . .
C19 C13 Rh2 128.1(6) . .
C13 C14 C15 107.8(6) . .
C13 C14 C20 126.4(9) . .
C15 C14 C20 125.4(9) . .
C13 C14 Rh2 72.4(4) . .
C15 C14 Rh2 71.4(4) . .
C20 C14 Rh2 127.4(6) . .
C11 C15 C14 108.1(7) . .
C11 C15 C16 126.6(8) . .
C14 C15 C16 124.9(8) . .
C11 C15 Rh2 72.2(4) . .
C14 C15 Rh2 71.2(4) . .
C16 C15 Rh2 127.5(5) . .
C15 C16 H16A 109.5 . .
C15 C16 H16B 109.5 . .
H16A C16 H16B 109.5 . .
C15 C16 H16C 109.5 . .
H16A C16 H16C 109.5 . .
H16B C16 H16C 109.5 . .
C11 C17 H17A 109.5 . .
C11 C17 H17B 109.5 . .
H17A C17 H17B 109.5 . .
C11 C17 H17C 109.5 . .
H17A C17 H17C 109.5 . .
H17B C17 H17C 109.5 . .
C12 C18 H18A 109.5 . .
C12 C18 H18B 109.5 . .
H18A C18 H18B 109.5 . .
C12 C18 H18C 109.5 . .
H18A C18 H18C 109.5 . .
H18B C18 H18C 109.5 . .
C13 C19 H19A 109.5 . .
C13 C19 H19B 109.5 . .
H19A C19 H19B 109.5 . .
C13 C19 H19C 109.5 . .
H19A C19 H19C 109.5 . .
H19B C19 H19C 109.5 . .
C14 C20 H20A 109.5 . .
C14 C20 H20B 109.5 . .
H20A C20 H20B 109.5 . .
C14 C20 H20C 109.5 . .
H20A C20 H20C 109.5 . .
H20B C20 H20C 109.5 . .
B1 Rh1 C1 135.3(3) . .
B1 Rh1 B5 95.6(3) . .
C1 Rh1 B5 129.1(3) . .
B1 Rh1 C5 100.6(3) . .
C1 Rh1 C5 37.2(3) . .
B5 Rh1 C5 158.6(3) . .
B1 Rh1 C4 94.7(4) . .
C1 Rh1 C4 61.1(3) . .
B5 Rh1 C4 128.2(5) . .
C5 Rh1 C4 36.9(3) . .
B1 Rh1 C2 155.4(4) . .
C1 Rh1 C2 36.8(3) . .
B5 Rh1 C2 98.2(3) . .
C5 Rh1 C2 61.9(3) . .
C4 Rh1 C2 60.8(3) . .
B1 Rh1 B3 85.9(4) . .
C1 Rh1 B3 95.1(3) . .
B5 Rh1 B3 85.5(4) . .
C5 Rh1 B3 109.4(3) . .
C4 Rh1 B3 145.8(4) . .
C2 Rh1 B3 115.4(4) . .
B1 Rh1 C3 121.7(5) . .
C1 Rh1 C3 61.2(3) . .
B5 Rh1 C3 97.5(4) . .
C5 Rh1 C3 62.0(3) . .
C4 Rh1 C3 36.9(4) . .
C2 Rh1 C3 36.1(3) . .
B3 Rh1 C3 151.5(4) . .
B1 Rh1 B2 44.9(4) . .
C1 Rh1 B2 108.9(3) . .
B5 Rh1 B2 107.5(4) . .
C5 Rh1 B2 93.9(3) . .
C4 Rh1 B2 115.3(4) . .
C2 Rh1 B2 145.1(4) . .
B3 Rh1 B2 46.1(4) . .
C3 Rh1 B2 152.1(4) . .
B1 Rh1 B4 108.0(4) . .
C1 Rh1 B4 104.3(3) . .
B5 Rh1 B4 44.6(4) . .
C5 Rh1 B4 138.9(3) . .
C4 Rh1 B4 156.3(4) . .
C2 Rh1 B4 96.1(3) . .
B3 Rh1 B4 46.1(4) . .
C3 Rh1 B4 120.8(5) . .
B2 Rh1 B4 86.4(4) . .
B1 Rh1 Rh2 48.2(2) . .
C1 Rh1 Rh2 175.8(2) . .
B5 Rh1 Rh2 47.6(2) . .
C5 Rh1 Rh2 144.7(2) . .
C4 Rh1 Rh2 118.2(2) . .
C2 Rh1 Rh2 139.0(2) . .
B3 Rh1 Rh2 87.4(2) . .
C3 Rh1 Rh2 115.5(2) . .
B2 Rh1 Rh2 75.2(2) . .
B4 Rh1 Rh2 75.0(2) . .
B1 Rh1 H22 55(4) . .
C1 Rh1 H22 146(4) . .
B5 Rh1 H22 59(4) . .
C5 Rh1 H22 121(4) . .
C4 Rh1 H22 88(4) . .
C2 Rh1 H22 117(4) . .
B3 Rh1 H22 119(4) . .
C3 Rh1 H22 86(4) . .
B2 Rh1 H22 97(4) . .
B4 Rh1 H22 100(4) . .
Rh2 Rh1 H22 32(4) . .
B5 Rh2 B1 93.6(4) . .
B5 Rh2 B10 86.3(4) . .
B1 Rh2 B10 86.0(4) . .
B5 Rh2 C14 155.9(3) . .
B1 Rh2 C14 109.0(3) . .
B10 Rh2 C14 103.3(3) . .
B5 Rh2 C15 120.7(3) . .
B1 Rh2 C15 145.8(3) . .
B10 Rh2 C15 95.1(3) . .
C14 Rh2 C15 37.4(3) . .
B5 Rh2 C11 94.2(3) . .
B1 Rh2 C11 152.5(3) . .
B10 Rh2 C11 120.8(3) . .
C14 Rh2 C11 61.9(3) . .
C15 Rh2 C11 36.7(2) . .
B5 Rh2 C13 135.3(4) . .
B1 Rh2 C13 95.0(3) . .
B10 Rh2 C13 138.1(4) . .
C14 Rh2 C13 37.2(3) . .
C15 Rh2 C13 62.0(3) . .
C11 Rh2 C13 61.6(3) . .
B5 Rh2 C12 100.9(3) . .
B1 Rh2 C12 116.2(3) . .
B10 Rh2 C12 155.9(3) . .
C14 Rh2 C12 62.0(3) . .
C15 Rh2 C12 61.3(3) . .
C11 Rh2 C12 36.4(3) . .
C13 Rh2 C12 37.3(3) . .
B5 Rh2 B6 44.8(4) . .
B1 Rh2 B6 106.9(4) . .
B10 Rh2 B6 46.8(3) . .
C14 Rh2 B6 130.2(3) . .
C15 Rh2 B6 98.2(3) . .
C11 Rh2 B6 97.0(3) . .
C13 Rh2 B6 158.1(3) . .
C12 Rh2 B6 126.6(3) . .
B5 Rh2 B9 107.2(4) . .
B1 Rh2 B9 45.0(3) . .
B10 Rh2 B9 46.4(3) . .
C14 Rh2 B9 95.1(3) . .
C15 Rh2 B9 116.0(3) . .
C11 Rh2 B9 152.7(3) . .
C13 Rh2 B9 109.7(3) . .
C12 Rh2 B9 146.4(3) . .
B6 Rh2 B9 86.8(4) . .
B5 Rh2 Rh1 47.6(3) . .
B1 Rh2 Rh1 46.1(2) . .
B10 Rh2 Rh1 88.0(2) . .
C14 Rh2 Rh1 152.6(2) . .
C15 Rh2 Rh1 167.78(19) . .
C11 Rh2 Rh1 132.71(18) . .
C13 Rh2 Rh1 122.1(2) . .
C12 Rh2 Rh1 113.9(2) . .
B6 Rh2 Rh1 75.3(2) . .
B9 Rh2 Rh1 74.5(2) . .
B5 Rh2 H22 60(4) . .
B1 Rh2 H22 54(4) . .
B10 Rh2 H22 122(4) . .
C14 Rh2 H22 127(4) . .
C15 Rh2 H22 142(4) . .
C11 Rh2 H22 108(4) . .
C13 Rh2 H22 91(4) . .
C12 Rh2 H22 81(4) . .
B6 Rh2 H22 102(4) . .
B9 Rh2 H22 97(4) . .
Rh1 Rh2 H22 34(4) . .
Cl1 C21 Cl1 126.3(12) . 2
Cl1 C21 Cl2 33.7(7) . 2
Cl1 C21 Cl2 97.0(10) 2 2
Cl1 C21 Cl2 97.0(10) . .
Cl1 C21 Cl2 33.7(7) 2 .
Cl2 C21 Cl2 76.3(13) 2 .
Cl1 C21 H21A 105.7 . .
Cl1 C21 H21A 105.7 2 .
Cl2 C21 H21A 136.1 2 .
Cl2 C21 H21A 102.9 . .
Cl1 C21 H21B 105.7 . .
Cl1 C21 H21B 105.7 2 .
Cl2 C21 H21B 102.9 2 .
Cl2 C21 H21B 136.1 . .
H21A C21 H21B 106.2 . .
C21 Cl2 Cl2 51.8(6) . 2

loop_
_geom_bond_atom_site_label_1
_geom_bond_atom_site_label_2
_geom_bond_distance
_geom_bond_site_symmetry_2
B1 B2 1.683(14) .
B1 B9 1.712(13) .
B1 Rh1 2.137(9) .
B1 Rh2 2.211(9) .
B1 H1 1.1000 .
B2 B8 1.733(13) .
B2 B3 1.760(14) .
B2 B9 1.775(13) .
B2 Rh1 2.258(8) .
B2 H2 1.1000 .
B3 B7 1.748(12) .
B3 B8 1.750(14) .
B3 B4 1.760(14) .
B3 Rh1 2.233(8) .
B3 H3 1.1000 .
B4 B5 1.692(13) .
B4 B7 1.747(14) .
B4 B6 1.799(12) .
B4 Rh1 2.260(8) .
B4 H4 1.1000 .
B5 B6 1.692(13) .
B5 Rh2 2.191(9) .
B5 Rh1 2.193(10) .
B5 H5 1.1000 .
B6 B7 1.747(13) .
B6 B10 1.771(13) .
B6 Rh2 2.245(8) .
B6 H6 1.1000 .
B7 B8 1.723(16) .
B7 B10 1.761(14) .
B7 H7 1.1000 .
B8 B9 1.727(15) .
B8 B10 1.755(13) .
B8 H8 1.1000 .
B9 B10 1.764(13) .
B9 Rh2 2.262(8) .
B9 H9 1.1000 .
B10 Rh2 2.213(8) .
B10 H10 1.1000 .
C1 C2 1.395(11) .
C1 C5 1.402(10) .
C1 C7 1.486(10) .
C1 Rh1 2.189(7) .
C2 C3 1.386(13) .
C2 C8 1.516(12) .
C2 Rh1 2.228(7) .
C3 C4 1.409(14) .
C3 C9 1.512(13) .
C3 Rh1 2.240(7) .
C4 C5 1.398(13) .
C4 C10 1.543(12) .
C4 Rh1 2.216(7) .
C5 C6 1.456(12) .
C5 Rh1 2.206(7) .
C6 H6A 0.9600 .
C6 H6B 0.9600 .
C6 H6C 0.9600 .
C7 H7A 0.9600 .
C7 H7B 0.9600 .
C7 H7C 0.9600 .
C8 H8A 0.9600 .
C8 H8B 0.9600 .
C8 H8C 0.9600 .
C9 H9A 0.9600 .
C9 H9B 0.9600 .
C9 H9C 0.9600 .
C10 H10A 0.9600 .
C10 H10B 0.9600 .
C10 H10C 0.9600 .
C11 C12 1.396(10) .
C11 C15 1.399(9) .
C11 C17 1.493(9) .
C11 Rh2 2.229(7) .
C12 C13 1.432(11) .
C12 C18 1.500(10) .
C12 Rh2 2.241(7) .
C13 C14 1.421(11) .
C13 C19 1.518(11) .
C13 Rh2 2.241(7) .
C14 C15 1.421(11) .
C14 C20 1.500(10) .
C14 Rh2 2.214(7) .
C15 C16 1.505(10) .
C15 Rh2 2.216(7) .
C16 H16A 0.9600 .
C16 H16B 0.9600 .
C16 H16C 0.9600 .
C17 H17A 0.9600 .
C17 H17B 0.9600 .
C17 H17C 0.9600 .
C18 H18A 0.9600 .
C18 H18B 0.9600 .
C18 H18C 0.9600 .
C19 H19A 0.9600 .
C19 H19B 0.9600 .
C19 H19C 0.9600 .
C20 H20A 0.9600 .
C20 H20B 0.9600 .
C20 H20C 0.9600 .
Rh1 Rh2 2.9547(7) .
Rh1 H22 1.82(12) .
Rh2 H22 1.70(12) .
C21 Cl1 1.692(11) .
C21 Cl1 1.692(11) 2
C21 Cl2 1.766(14) 2
C21 Cl2 1.766(14) .
C21 H21A 0.9700 .
C21 H21B 0.9700 .
Cl2 Cl2 2.18(3) 2

loop_
_geom_torsion_atom_site_label_1
_geom_torsion_atom_site_label_2
_geom_torsion_atom_site_label_3
_geom_torsion_atom_site_label_4
_geom_torsion
_geom_torsion_site_symmetry_1
_geom_torsion_site_symmetry_4
B9 B1 B2 B8 23.9(7) . .
Rh1 B1 B2 B8 -104.6(7) . .
Rh2 B1 B2 B8 -27.2(9) . .
B9 B1 B2 B3 91.8(8) . .
Rh1 B1 B2 B3 -36.6(6) . .
Rh2 B1 B2 B3 40.7(8) . .
Rh1 B1 B2 B9 -128.4(5) . .
Rh2 B1 B2 B9 -51.1(5) . .
B9 B1 B2 Rh1 128.4(5) . .
Rh2 B1 B2 Rh1 77.4(4) . .
B1 B2 B3 B7 -72.0(9) . .
B8 B2 B3 B7 29.8(6) . .
B9 B2 B3 B7 -8.5(8) . .
Rh1 B2 B3 B7 -107.8(6) . .
B1 B2 B3 B8 -101.7(8) . .
B9 B2 B3 B8 -38.3(6) . .
Rh1 B2 B3 B8 -137.5(5) . .
B1 B2 B3 B4 -5.2(11) . .
B8 B2 B3 B4 96.5(8) . .
B9 B2 B3 B4 58.2(8) . .
Rh1 B2 B3 B4 -41.1(6) . .
B1 B2 B3 Rh1 35.8(6) . .
B8 B2 B3 Rh1 137.5(5) . .
B9 B2 B3 Rh1 99.2(5) . .
B7 B3 B4 B5 99.9(8) . .
B8 B3 B4 B5 69.6(9) . .
B2 B3 B4 B5 3.5(11) . .
Rh1 B3 B4 B5 -37.6(7) . .
B8 B3 B4 B7 -30.3(7) . .
B2 B3 B4 B7 -96.4(8) . .
Rh1 B3 B4 B7 -137.5(6) . .
B7 B3 B4 B6 38.1(6) . .
B8 B3 B4 B6 7.9(9) . .
B2 B3 B4 B6 -58.3(8) . .
Rh1 B3 B4 B6 -99.3(5) . .
B7 B3 B4 Rh1 137.5(6) . .
B8 B3 B4 Rh1 107.2(7) . .
B2 B3 B4 Rh1 41.0(6) . .
B7 B4 B5 B6 -22.8(7) . .
B3 B4 B5 B6 -90.1(8) . .
Rh1 B4 B5 B6 -127.9(5) . .
B7 B4 B5 Rh2 29.5(9) . .
B3 B4 B5 Rh2 -37.8(9) . .
B6 B4 B5 Rh2 52.3(5) . .
Rh1 B4 B5 Rh2 -75.6(5) . .
B7 B4 B5 Rh1 105.1(7) . .
B3 B4 B5 Rh1 37.8(6) . .
B6 B4 B5 Rh1 127.9(5) . .
B4 B5 B6 B7 22.8(7) . .
Rh2 B5 B6 B7 -105.2(7) . .
Rh1 B5 B6 B7 -30.0(9) . .
B4 B5 B6 B10 90.4(8) . .
Rh2 B5 B6 B10 -37.6(6) . .
Rh1 B5 B6 B10 37.6(9) . .
Rh2 B5 B6 B4 -128.0(5) . .
Rh1 B5 B6 B4 -52.8(5) . .
B4 B5 B6 Rh2 128.0(5) . .
Rh1 B5 B6 Rh2 75.2(4) . .
B7 B4 B6 B5 155.3(8) . .
B3 B4 B6 B5 116.9(7) . .
Rh1 B4 B6 B5 48.0(5) . .
B5 B4 B6 B7 -155.3(8) . .
B3 B4 B6 B7 -38.5(6) . .
Rh1 B4 B6 B7 -107.4(6) . .
B5 B4 B6 B10 -116.6(7) . .
B7 B4 B6 B10 38.8(6) . .
B3 B4 B6 B10 0.3(8) . .
Rh1 B4 B6 B10 -68.6(6) . .
B5 B4 B6 Rh2 -48.1(5) . .
B7 B4 B6 Rh2 107.2(6) . .
B3 B4 B6 Rh2 68.8(6) . .
Rh1 B4 B6 Rh2 -0.1(6) . .
B5 B6 B7 B8 82.2(9) . .
B10 B6 B7 B8 -31.3(6) . .
B4 B6 B7 B8 104.8(7) . .
Rh2 B6 B7 B8 10.1(8) . .
B5 B6 B7 B3 17.0(10) . .
B10 B6 B7 B3 -96.5(8) . .
B4 B6 B7 B3 39.5(7) . .
Rh2 B6 B7 B3 -55.1(9) . .
B5 B6 B7 B4 -22.5(7) . .
B10 B6 B7 B4 -136.0(7) . .
Rh2 B6 B7 B4 -94.6(6) . .
B5 B6 B7 B10 113.5(7) . .
B4 B6 B7 B10 136.0(7) . .
Rh2 B6 B7 B10 41.4(5) . .
B2 B3 B7 B8 -29.8(6) . .
B4 B3 B7 B8 -146.7(7) . .
Rh1 B3 B7 B8 -103.7(7) . .
B8 B3 B7 B6 106.5(8) . .
B2 B3 B7 B6 76.7(9) . .
B4 B3 B7 B6 -40.2(7) . .
Rh1 B3 B7 B6 2.8(10) . .
B8 B3 B7 B4 146.7(7) . .
B2 B3 B7 B4 116.9(7) . .
Rh1 B3 B7 B4 43.0(6) . .
B8 B3 B7 B10 43.1(6) . .
B2 B3 B7 B10 13.2(9) . .
B4 B3 B7 B10 -103.7(7) . .
Rh1 B3 B7 B10 -60.7(8) . .
B5 B4 B7 B8 -82.4(9) . .
B3 B4 B7 B8 31.3(7) . .
B6 B4 B7 B8 -104.9(8) . .
Rh1 B4 B7 B8 -10.6(9) . .
B5 B4 B7 B6 22.5(7) . .
B3 B4 B7 B6 136.2(7) . .
Rh1 B4 B7 B6 94.3(6) . .
B5 B4 B7 B3 -113.7(8) . .
B6 B4 B7 B3 -136.2(7) . .
Rh1 B4 B7 B3 -41.9(6) . .
B5 B4 B7 B10 -17.2(10) . .
B3 B4 B7 B10 96.4(8) . .
B6 B4 B7 B10 -39.8(6) . .
Rh1 B4 B7 B10 54.5(8) . .
B6 B7 B8 B9 -0.4(9) . .
B3 B7 B8 B9 98.9(7) . .
B4 B7 B8 B9 67.6(9) . .
B10 B7 B8 B9 -31.7(6) . .
B6 B7 B8 B2 -68.4(9) . .
B3 B7 B8 B2 30.9(7) . .
B4 B7 B8 B2 -0.3(10) . .
B10 B7 B8 B2 -99.7(8) . .
B6 B7 B8 B3 -99.3(7) . .
B4 B7 B8 B3 -31.2(7) . .
B10 B7 B8 B3 -130.6(6) . .
B6 B7 B8 B10 31.3(6) . .
B3 B7 B8 B10 130.6(6) . .
B4 B7 B8 B10 99.4(7) . .
B1 B2 B8 B7 81.2(9) . .
B3 B2 B8 B7 -30.8(7) . .
B9 B2 B8 B7 105.1(7) . .
Rh1 B2 B8 B7 11.1(9) . .
B1 B2 B8 B9 -23.9(7) . .
B3 B2 B8 B9 -136.0(7) . .
Rh1 B2 B8 B9 -94.0(6) . .
B1 B2 B8 B3 112.0(7) . .
B9 B2 B8 B3 136.0(7) . .
Rh1 B2 B8 B3 42.0(5) . .
B1 B2 B8 B10 15.5(11) . .
B3 B2 B8 B10 -96.5(8) . .
B9 B2 B8 B10 39.5(7) . .
Rh1 B2 B8 B10 -54.5(9) . .
B2 B3 B8 B7 147.2(7) . .
B4 B3 B8 B7 30.5(7) . .
Rh1 B3 B8 B7 104.5(6) . .
B7 B3 B8 B9 -107.0(7) . .
B2 B3 B8 B9 40.3(7) . .
B4 B3 B8 B9 -76.4(9) . .
Rh1 B3 B8 B9 -2.5(9) . .
B7 B3 B8 B2 -147.2(7) . .
B4 B3 B8 B2 -116.7(7) . .
Rh1 B3 B8 B2 -42.8(5) . .
B7 B3 B8 B10 -43.2(6) . .
B2 B3 B8 B10 104.0(7) . .
B4 B3 B8 B10 -12.7(9) . .
Rh1 B3 B8 B10 61.2(8) . .
B2 B1 B9 B8 -23.8(7) . .
Rh1 B1 B9 B8 29.6(8) . .
Rh2 B1 B9 B8 105.4(7) . .
B2 B1 B9 B10 -91.6(8) . .
Rh1 B1 B9 B10 -38.2(9) . .
Rh2 B1 B9 B10 37.6(7) . .
Rh1 B1 B9 B2 53.4(6) . .
Rh2 B1 B9 B2 129.2(6) . .
B2 B1 B9 Rh2 -129.2(6) . .
Rh1 B1 B9 Rh2 -75.8(4) . .
B7 B8 B9 B1 -81.5(8) . .
B2 B8 B9 B1 23.3(7) . .
B3 B8 B9 B1 -16.5(10) . .
B10 B8 B9 B1 -113.2(7) . .
B7 B8 B9 B10 31.7(6) . .
B2 B8 B9 B10 136.5(7) . .
B3 B8 B9 B10 96.8(8) . .
B7 B8 B9 B2 -104.8(7) . .
B3 B8 B9 B2 -39.8(6) . .
B10 B8 B9 B2 -136.5(7) . .
B7 B8 B9 Rh2 -9.4(8) . .
B2 B8 B9 Rh2 95.4(6) . .
B3 B8 B9 Rh2 55.6(8) . .
B10 B8 B9 Rh2 -41.1(5) . .
B8 B2 B9 B1 -154.4(7) . .
B3 B2 B9 B1 -115.5(7) . .
Rh1 B2 B9 B1 -46.5(5) . .
B1 B2 B9 B8 154.4(7) . .
B3 B2 B9 B8 38.9(6) . .
Rh1 B2 B9 B8 107.8(7) . .
B1 B2 B9 B10 115.7(7) . .
B8 B2 B9 B10 -38.7(6) . .
B3 B2 B9 B10 0.2(7) . .
Rh1 B2 B9 B10 69.2(6) . .
B1 B2 B9 Rh2 47.3(5) . .
B8 B2 B9 Rh2 -107.1(6) . .
B3 B2 B9 Rh2 -68.2(7) . .
Rh1 B2 B9 Rh2 0.8(7) . .
B9 B8 B10 B7 146.5(6) . .
B2 B8 B10 B7 106.6(8) . .
B3 B8 B10 B7 43.0(6) . .
B7 B8 B10 B9 -146.5(6) . .
B2 B8 B10 B9 -39.9(7) . .
B3 B8 B10 B9 -103.4(7) . .
B7 B8 B10 B6 -30.2(6) . .
B9 B8 B10 B6 116.3(7) . .
B2 B8 B10 B6 76.4(9) . .
B3 B8 B10 B6 12.8(9) . .
B7 B8 B10 Rh2 -103.8(6) . .
B9 B8 B10 Rh2 42.7(6) . .
B2 B8 B10 Rh2 2.8(10) . .
B3 B8 B10 Rh2 -60.8(9) . .
B6 B7 B10 B8 -146.7(7) . .
B3 B7 B10 B8 -43.1(6) . .
B4 B7 B10 B8 -106.4(7) . .
B8 B7 B10 B9 30.1(6) . .
B6 B7 B10 B9 -116.6(7) . .
B3 B7 B10 B9 -13.0(8) . .
B4 B7 B10 B9 -76.2(8) . .
B8 B7 B10 B6 146.7(7) . .
B3 B7 B10 B6 103.7(7) . .
B4 B7 B10 B6 40.4(7) . .
B8 B7 B10 Rh2 104.2(6) . .
B6 B7 B10 Rh2 -42.5(5) . .
B3 B7 B10 Rh2 61.1(8) . .
B4 B7 B10 Rh2 -2.1(9) . .
B1 B9 B10 B8 100.2(8) . .
B2 B9 B10 B8 38.2(6) . .
Rh2 B9 B10 B8 138.0(5) . .
B1 B9 B10 B7 70.1(9) . .
B8 B9 B10 B7 -30.1(6) . .
B2 B9 B10 B7 8.1(8) . .
Rh2 B9 B10 B7 107.9(6) . .
B1 B9 B10 B6 4.5(11) . .
B8 B9 B10 B6 -95.7(8) . .
B2 B9 B10 B6 -57.5(9) . .
Rh2 B9 B10 B6 42.3(6) . .
B1 B9 B10 Rh2 -37.8(7) . .
B8 B9 B10 Rh2 -138.0(5) . .
B2 B9 B10 Rh2 -99.8(5) . .
B5 B6 B10 B8 -70.1(9) . .
B7 B6 B10 B8 30.0(6) . .
B4 B6 B10 B8 -8.3(8) . .
Rh2 B6 B10 B8 -107.8(6) . .
B5 B6 B10 B7 -100.1(8) . .
B4 B6 B10 B7 -38.3(6) . .
Rh2 B6 B10 B7 -137.8(5) . .
B5 B6 B10 B9 -4.9(11) . .
B7 B6 B10 B9 95.2(8) . .
B4 B6 B10 B9 56.9(9) . .
Rh2 B6 B10 B9 -42.6(6) . .
B5 B6 B10 Rh2 37.7(7) . .
B7 B6 B10 Rh2 137.8(5) . .
B4 B6 B10 Rh2 99.5(5) . .
C5 C1 C2 C3 -0.8(9) . .
C7 C1 C2 C3 -171.8(7) . .
Rh1 C1 C2 C3 62.7(6) . .
C5 C1 C2 C8 175.3(8) . .
C7 C1 C2 C8 4.2(13) . .
Rh1 C1 C2 C8 -121.3(9) . .
C5 C1 C2 Rh1 -63.5(5) . .
C7 C1 C2 Rh1 125.5(7) . .
C1 C2 C3 C4 0.9(9) . .
C8 C2 C3 C4 -175.2(8) . .
Rh1 C2 C3 C4 62.1(6) . .
C1 C2 C3 C9 173.8(8) . .
C8 C2 C3 C9 -2.3(15) . .
Rh1 C2 C3 C9 -125.0(10) . .
C1 C2 C3 Rh1 -61.2(5) . .
C8 C2 C3 Rh1 122.7(9) . .
C2 C3 C4 C5 -0.6(10) . .
C9 C3 C4 C5 -173.5(8) . .
Rh1 C3 C4 C5 62.0(6) . .
C2 C3 C4 C10 174.4(8) . .
C9 C3 C4 C10 1.6(15) . .
Rh1 C3 C4 C10 -123.0(9) . .
C2 C3 C4 Rh1 -62.6(6) . .
C9 C3 C4 Rh1 124.5(9) . .
C3 C4 C5 C1 0.1(9) . .
C10 C4 C5 C1 -175.2(8) . .
Rh1 C4 C5 C1 62.9(5) . .
C3 C4 C5 C6 172.2(8) . .
C10 C4 C5 C6 -3.1(14) . .
Rh1 C4 C5 C6 -125.0(9) . .
C3 C4 C5 Rh1 -62.8(6) . .
C10 C4 C5 Rh1 121.8(8) . .
C2 C1 C5 C4 0.4(8) . .
C7 C1 C5 C4 171.2(7) . .
Rh1 C1 C5 C4 -63.8(5) . .
C2 C1 C5 C6 -172.1(8) . .
C7 C1 C5 C6 -1.3(12) . .
Rh1 C1 C5 C6 123.7(8) . .
C2 C1 C5 Rh1 64.2(5) . .
C7 C1 C5 Rh1 -125.0(8) . .
C15 C11 C12 C13 -0.1(8) . .
C17 C11 C12 C13 172.4(7) . .
Rh2 C11 C12 C13 -62.2(5) . .
C15 C11 C12 C18 -173.9(7) . .
C17 C11 C12 C18 -1.4(13) . .
Rh2 C11 C12 C18 124.0(8) . .
C15 C11 C12 Rh2 62.1(5) . .
C17 C11 C12 Rh2 -125.4(7) . .
C11 C12 C13 C14 0.5(9) . .
C18 C12 C13 C14 174.4(7) . .
Rh2 C12 C13 C14 -61.7(5) . .
C11 C12 C13 C19 -173.8(8) . .
C18 C12 C13 C19 0.2(13) . .
Rh2 C12 C13 C19 124.0(9) . .
C11 C12 C13 Rh2 62.2(5) . .
C18 C12 C13 Rh2 -123.9(8) . .
C12 C13 C14 C15 -0.6(9) . .
C19 C13 C14 C15 173.5(8) . .
Rh2 C13 C14 C15 -63.0(5) . .
C12 C13 C14 C20 -173.7(8) . .
C19 C13 C14 C20 0.5(14) . .
Rh2 C13 C14 C20 123.9(9) . .
C12 C13 C14 Rh2 62.4(5) . .
C19 C13 C14 Rh2 -123.5(9) . .
C12 C11 C15 C14 -0.3(8) . .
C17 C11 C15 C14 -172.8(7) . .
Rh2 C11 C15 C14 62.5(5) . .
C12 C11 C15 C16 173.2(7) . .
C17 C11 C15 C16 0.8(12) . .
Rh2 C11 C15 C16 -123.9(8) . .
C12 C11 C15 Rh2 -62.8(5) . .
C17 C11 C15 Rh2 124.7(7) . .
C13 C14 C15 C11 0.6(9) . .
C20 C14 C15 C11 173.7(8) . .
Rh2 C14 C15 C11 -63.1(5) . .
C13 C14 C15 C16 -173.1(7) . .
C20 C14 C15 C16 0.0(13) . .
Rh2 C14 C15 C16 123.2(7) . .
C13 C14 C15 Rh2 63.7(5) . .
C20 C14 C15 Rh2 -123.1(8) . .
B2 B1 Rh1 C1 -68.9(6) . .
B9 B1 Rh1 C1 -117.9(6) . .
Rh2 B1 Rh1 C1 176.8(2) . .
B2 B1 Rh1 B5 109.2(5) . .
B9 B1 Rh1 B5 60.2(6) . .
Rh2 B1 Rh1 B5 -5.1(4) . .
B2 B1 Rh1 C5 -84.8(5) . .
B9 B1 Rh1 C5 -133.8(6) . .
Rh2 B1 Rh1 C5 160.9(3) . .
B2 B1 Rh1 C4 -121.6(6) . .
B9 B1 Rh1 C4 -170.6(6) . .
Rh2 B1 Rh1 C4 124.1(4) . .
B2 B1 Rh1 C2 -127.0(8) . .
B9 B1 Rh1 C2 -176.0(7) . .
Rh2 B1 Rh1 C2 118.7(8) . .
B2 B1 Rh1 B3 24.2(5) . .
B9 B1 Rh1 B3 -24.9(6) . .
Rh2 B1 Rh1 B3 -90.1(4) . .
B2 B1 Rh1 C3 -148.4(5) . .
B9 B1 Rh1 C3 162.6(5) . .
Rh2 B1 Rh1 C3 97.3(4) . .
B9 B1 Rh1 B2 -49.0(6) . .
Rh2 B1 Rh1 B2 -114.3(6) . .
B2 B1 Rh1 B4 65.2(5) . .
B9 B1 Rh1 B4 16.2(7) . .
Rh2 B1 Rh1 B4 -49.0(4) . .
B2 B1 Rh1 Rh2 114.3(6) . .
B9 B1 Rh1 Rh2 65.3(5) . .
C2 C1 Rh1 B1 -143.8(6) . .
C5 C1 Rh1 B1 -26.5(7) . .
C7 C1 Rh1 B1 95.8(10) . .
C2 C1 Rh1 B5 38.6(7) . .
C5 C1 Rh1 B5 155.9(5) . .
C7 C1 Rh1 B5 -81.8(10) . .
C2 C1 Rh1 C5 -117.3(7) . .
C7 C1 Rh1 C5 122.2(11) . .
C2 C1 Rh1 C4 -78.9(6) . .
C5 C1 Rh1 C4 38.4(5) . .
C7 C1 Rh1 C4 160.6(11) . .
C5 C1 Rh1 C2 117.3(7) . .
C7 C1 Rh1 C2 -120.4(11) . .
C2 C1 Rh1 B3 126.9(6) . .
C5 C1 Rh1 B3 -115.8(5) . .
C7 C1 Rh1 B3 6.5(9) . .
C2 C1 Rh1 C3 -36.6(6) . .
C5 C1 Rh1 C3 80.7(6) . .
C7 C1 Rh1 C3 -157.0(11) . .
C2 C1 Rh1 B2 172.0(5) . .
C5 C1 Rh1 B2 -70.6(5) . .
C7 C1 Rh1 B2 51.6(10) . .
C2 C1 Rh1 B4 80.9(6) . .
C5 C1 Rh1 B4 -161.7(5) . .
C7 C1 Rh1 B4 -39.5(10) . .
C2 C1 Rh1 Rh2 1(3) . .
C5 C1 Rh1 Rh2 119(2) . .
C7 C1 Rh1 Rh2 -119(2) . .
B4 B5 Rh1 B1 -110.0(5) . .
B6 B5 Rh1 B1 -60.1(6) . .
Rh2 B5 Rh1 B1 5.1(4) . .
B4 B5 Rh1 C1 68.3(6) . .
B6 B5 Rh1 C1 118.2(5) . .
Rh2 B5 Rh1 C1 -176.6(2) . .
B4 B5 Rh1 C5 110.7(10) . .
B6 B5 Rh1 C5 160.6(8) . .
Rh2 B5 Rh1 C5 -134.1(8) . .
B4 B5 Rh1 C4 149.5(5) . .
B6 B5 Rh1 C4 -160.6(5) . .
Rh2 B5 Rh1 C4 -95.4(4) . .
B4 B5 Rh1 C2 90.5(5) . .
B6 B5 Rh1 C2 140.3(6) . .
Rh2 B5 Rh1 C2 -154.4(4) . .
B4 B5 Rh1 B3 -24.5(5) . .
B6 B5 Rh1 B3 25.3(6) . .
Rh2 B5 Rh1 B3 90.6(4) . .
B4 B5 Rh1 C3 127.0(5) . .
B6 B5 Rh1 C3 176.8(6) . .
Rh2 B5 Rh1 C3 -117.9(4) . .
B4 B5 Rh1 B2 -65.6(5) . .
B6 B5 Rh1 B2 -15.8(7) . .
Rh2 B5 Rh1 B2 49.5(4) . .
B6 B5 Rh1 B4 49.9(6) . .
Rh2 B5 Rh1 B4 115.1(6) . .
B4 B5 Rh1 Rh2 -115.1(6) . .
B6 B5 Rh1 Rh2 -65.3(5) . .
C4 C5 Rh1 B1 -83.6(6) . .
C1 C5 Rh1 B1 161.4(5) . .
C6 C5 Rh1 B1 41.9(11) . .
C4 C5 Rh1 C1 115.0(7) . .
C6 C5 Rh1 C1 -119.5(13) . .
C4 C5 Rh1 B5 55.0(12) . .
C1 C5 Rh1 B5 -60.0(11) . .
C6 C5 Rh1 B5 -179.5(11) . .
C1 C5 Rh1 C4 -115.0(7) . .
C6 C5 Rh1 C4 125.5(13) . .
C4 C5 Rh1 C2 77.9(6) . .
C1 C5 Rh1 C2 -37.1(5) . .
C6 C5 Rh1 C2 -156.6(12) . .
C4 C5 Rh1 B3 -173.0(6) . .
C1 C5 Rh1 B3 72.0(5) . .
C6 C5 Rh1 B3 -47.6(11) . .
C4 C5 Rh1 C3 36.7(5) . .
C1 C5 Rh1 C3 -78.3(5) . .
C6 C5 Rh1 C3 162.2(12) . .
C4 C5 Rh1 B2 -128.4(6) . .
C1 C5 Rh1 B2 116.5(5) . .
C6 C5 Rh1 B2 -3.0(11) . .
C4 C5 Rh1 B4 142.5(7) . .
C1 C5 Rh1 B4 27.5(7) . .
C6 C5 Rh1 B4 -92.0(11) . .
C4 C5 Rh1 Rh2 -58.6(7) . .
C1 C5 Rh1 Rh2 -173.6(3) . .
C6 C5 Rh1 Rh2 66.8(12) . .
C5 C4 Rh1 B1 101.5(6) . .
C3 C4 Rh1 B1 -140.2(6) . .
C10 C4 Rh1 B1 -15.9(14) . .
C5 C4 Rh1 C1 -38.8(5) . .
C3 C4 Rh1 C1 79.5(6) . .
C10 C4 Rh1 C1 -156.1(16) . .
C5 C4 Rh1 B5 -157.6(5) . .
C3 C4 Rh1 B5 -39.3(7) . .
C10 C4 Rh1 B5 85.1(15) . .
C3 C4 Rh1 C5 118.3(7) . .
C10 C4 Rh1 C5 -117.3(17) . .
C5 C4 Rh1 C2 -81.1(5) . .
C3 C4 Rh1 C2 37.2(5) . .
C10 C4 Rh1 C2 161.6(16) . .
C5 C4 Rh1 B3 11.8(10) . .
C3 C4 Rh1 B3 130.1(8) . .
C10 C4 Rh1 B3 -105.5(14) . .
C5 C4 Rh1 C3 -118.3(7) . .
C10 C4 Rh1 C3 124.4(17) . .
C5 C4 Rh1 B2 59.8(6) . .
C3 C4 Rh1 B2 178.1(6) . .
C10 C4 Rh1 B2 -57.6(15) . .
C5 C4 Rh1 B4 -94.9(11) . .
C3 C4 Rh1 B4 23.4(13) . .
C10 C4 Rh1 B4 147.8(12) . .
C5 C4 Rh1 Rh2 145.9(4) . .
C3 C4 Rh1 Rh2 -95.8(5) . .
C10 C4 Rh1 Rh2 28.6(15) . .
C3 C2 Rh1 B1 -31.8(12) . .
C1 C2 Rh1 B1 85.9(10) . .
C8 C2 Rh1 B1 -153.5(11) . .
C3 C2 Rh1 C1 -117.7(8) . .
C8 C2 Rh1 C1 120.6(13) . .
C3 C2 Rh1 B5 91.6(7) . .
C1 C2 Rh1 B5 -150.7(5) . .
C8 C2 Rh1 B5 -30.1(11) . .
C3 C2 Rh1 C5 -80.2(7) . .
C1 C2 Rh1 C5 37.5(5) . .
C8 C2 Rh1 C5 158.1(12) . .
C3 C2 Rh1 C4 -38.0(6) . .
C1 C2 Rh1 C4 79.7(6) . .
C8 C2 Rh1 C4 -159.6(12) . .
C3 C2 Rh1 B3 -179.6(6) . .
C1 C2 Rh1 B3 -61.9(6) . .
C8 C2 Rh1 B3 58.7(11) . .
C1 C2 Rh1 C3 117.7(8) . .
C8 C2 Rh1 C3 -121.7(14) . .
C3 C2 Rh1 B2 -131.0(8) . .
C1 C2 Rh1 B2 -13.3(9) . .
C8 C2 Rh1 B2 107.3(11) . .
C3 C2 Rh1 B4 136.5(7) . .
C1 C2 Rh1 B4 -105.8(5) . .
C8 C2 Rh1 B4 14.8(11) . .
C3 C2 Rh1 Rh2 62.5(7) . .
C1 C2 Rh1 Rh2 -179.8(3) . .
C8 C2 Rh1 Rh2 -59.2(12) . .
B7 B3 Rh1 B1 80.3(7) . .
B8 B3 Rh1 B1 15.4(6) . .
B2 B3 Rh1 B1 -23.6(5) . .
B4 B3 Rh1 B1 119.8(5) . .
B7 B3 Rh1 C1 -144.6(7) . .
B8 B3 Rh1 C1 150.5(6) . .
B2 B3 Rh1 C1 111.5(4) . .
B4 B3 Rh1 C1 -105.0(4) . .
B7 B3 Rh1 B5 -15.7(7) . .
B8 B3 Rh1 B5 -80.5(6) . .
B2 B3 Rh1 B5 -119.6(5) . .
B4 B3 Rh1 B5 23.9(5) . .
B7 B3 Rh1 C5 -179.8(6) . .
B8 B3 Rh1 C5 115.3(6) . .
B2 B3 Rh1 C5 76.2(5) . .
B4 B3 Rh1 C5 -140.3(4) . .
B7 B3 Rh1 C4 172.7(6) . .
B8 B3 Rh1 C4 107.8(8) . .
B2 B3 Rh1 C4 68.8(8) . .
B4 B3 Rh1 C4 -147.8(6) . .
B7 B3 Rh1 C2 -112.6(7) . .
B8 B3 Rh1 C2 -177.4(6) . .
B2 B3 Rh1 C2 143.5(4) . .
B4 B3 Rh1 C2 -73.0(5) . .
B7 B3 Rh1 C3 -113.1(9) . .
B8 B3 Rh1 C3 -177.9(8) . .
B2 B3 Rh1 C3 143.0(8) . .
B4 B3 Rh1 C3 -73.5(9) . .
B7 B3 Rh1 B2 103.9(8) . .
B8 B3 Rh1 B2 39.1(6) . .
B4 B3 Rh1 B2 143.5(6) . .
B7 B3 Rh1 B4 -39.6(6) . .
B8 B3 Rh1 B4 -104.4(7) . .
B2 B3 Rh1 B4 -143.5(6) . .
B7 B3 Rh1 Rh2 32.0(7) . .
B8 B3 Rh1 Rh2 -32.9(6) . .
B2 B3 Rh1 Rh2 -71.9(4) . .
B4 B3 Rh1 Rh2 71.5(4) . .
C2 C3 Rh1 B1 165.0(6) . .
C4 C3 Rh1 B1 48.5(7) . .
C9 C3 Rh1 B1 -73.1(16) . .
C2 C3 Rh1 C1 37.3(5) . .
C4 C3 Rh1 C1 -79.3(6) . .
C9 C3 Rh1 C1 159.1(17) . .
C2 C3 Rh1 B5 -93.6(6) . .
C4 C3 Rh1 B5 149.9(6) . .
C9 C3 Rh1 B5 28.2(16) . .
C2 C3 Rh1 C5 79.8(6) . .
C4 C3 Rh1 C5 -36.7(5) . .
C9 C3 Rh1 C5 -158.4(17) . .
C2 C3 Rh1 C4 116.5(8) . .
C9 C3 Rh1 C4 -121.7(18) . .
C4 C3 Rh1 C2 -116.5(8) . .
C9 C3 Rh1 C2 121.8(18) . .
C2 C3 Rh1 B3 0.8(12) . .
C4 C3 Rh1 B3 -115.7(10) . .
C9 C3 Rh1 B3 122.6(14) . .
C2 C3 Rh1 B2 112.8(10) . .
C4 C3 Rh1 B2 -3.7(11) . .
C9 C3 Rh1 B2 -125.4(14) . .
C2 C3 Rh1 B4 -52.8(7) . .
C4 C3 Rh1 B4 -169.3(6) . .
C9 C3 Rh1 B4 69.0(16) . .
C2 C3 Rh1 Rh2 -139.9(5) . .
C4 C3 Rh1 Rh2 103.6(5) . .
C9 C3 Rh1 Rh2 -18.1(16) . .
B8 B2 Rh1 B1 106.2(8) . .
B3 B2 Rh1 B1 145.5(7) . .
B9 B2 Rh1 B1 44.1(6) . .
B1 B2 Rh1 C1 136.0(4) . .
B8 B2 Rh1 C1 -117.8(6) . .
B3 B2 Rh1 C1 -78.5(5) . .
B9 B2 Rh1 C1 -179.9(5) . .
B1 B2 Rh1 B5 -80.2(5) . .
B8 B2 Rh1 B5 26.0(7) . .
B3 B2 Rh1 B5 65.3(5) . .
B9 B2 Rh1 B5 -36.1(7) . .
B1 B2 Rh1 C5 101.2(5) . .
B8 B2 Rh1 C5 -152.7(6) . .
B3 B2 Rh1 C5 -113.3(5) . .
B9 B2 Rh1 C5 145.3(6) . .
B1 B2 Rh1 C4 69.9(5) . .
B8 B2 Rh1 C4 176.0(6) . .
B3 B2 Rh1 C4 -144.6(4) . .
B9 B2 Rh1 C4 114.0(6) . .
B1 B2 Rh1 C2 144.4(6) . .
B8 B2 Rh1 C2 -109.5(7) . .
B3 B2 Rh1 C2 -70.1(7) . .
B9 B2 Rh1 C2 -171.5(6) . .
B1 B2 Rh1 B3 -145.5(7) . .
B8 B2 Rh1 B3 -39.4(6) . .
B9 B2 Rh1 B3 -101.4(7) . .
B1 B2 Rh1 C3 72.3(9) . .
B8 B2 Rh1 C3 178.5(7) . .
B3 B2 Rh1 C3 -142.2(7) . .
B9 B2 Rh1 C3 116.4(8) . .
B1 B2 Rh1 B4 -120.1(5) . .
B8 B2 Rh1 B4 -13.9(6) . .
B3 B2 Rh1 B4 25.5(5) . .
B9 B2 Rh1 B4 -76.0(6) . .
B1 B2 Rh1 Rh2 -44.7(4) . .
B8 B2 Rh1 Rh2 61.5(6) . .
B3 B2 Rh1 Rh2 100.8(4) . .
B9 B2 Rh1 Rh2 -0.6(5) . .
B5 B4 Rh1 B1 79.5(5) . .
B7 B4 Rh1 B1 -26.3(7) . .
B3 B4 Rh1 B1 -65.4(5) . .
B6 B4 Rh1 B1 35.8(6) . .
B5 B4 Rh1 C1 -131.9(5) . .
B7 B4 Rh1 C1 122.3(5) . .
B3 B4 Rh1 C1 83.1(5) . .
B6 B4 Rh1 C1 -175.6(5) . .
B7 B4 Rh1 B5 -105.8(7) . .
B3 B4 Rh1 B5 -144.9(7) . .
B6 B4 Rh1 B5 -43.7(5) . .
B5 B4 Rh1 C5 -148.7(5) . .
B7 B4 Rh1 C5 105.5(6) . .
B3 B4 Rh1 C5 66.4(6) . .
B6 B4 Rh1 C5 167.6(5) . .
B5 B4 Rh1 C4 -83.3(10) . .
B7 B4 Rh1 C4 170.8(8) . .
B3 B4 Rh1 C4 131.7(9) . .
B6 B4 Rh1 C4 -127.1(9) . .
B5 B4 Rh1 C2 -95.4(5) . .
B7 B4 Rh1 C2 158.8(6) . .
B3 B4 Rh1 C2 119.6(5) . .
B6 B4 Rh1 C2 -139.1(6) . .
B5 B4 Rh1 B3 144.9(7) . .
B7 B4 Rh1 B3 39.1(6) . .
B6 B4 Rh1 B3 101.2(7) . .
B5 B4 Rh1 C3 -67.2(5) . .
B7 B4 Rh1 C3 -173.0(5) . .
B3 B4 Rh1 C3 147.8(5) . .
B6 B4 Rh1 C3 -110.9(6) . .
B5 B4 Rh1 B2 119.5(5) . .
B7 B4 Rh1 B2 13.7(6) . .
B3 B4 Rh1 B2 -25.5(5) . .
B6 B4 Rh1 B2 75.8(6) . .
B5 B4 Rh1 Rh2 43.8(4) . .
B7 B4 Rh1 Rh2 -62.0(5) . .
B3 B4 Rh1 Rh2 -101.1(4) . .
B6 B4 Rh1 Rh2 0.1(5) . .
B4 B5 Rh2 B1 60.9(6) . .
B6 B5 Rh2 B1 110.6(5) . .
Rh1 B5 Rh2 B1 -5.0(4) . .
B4 B5 Rh2 B10 -24.8(6) . .
B6 B5 Rh2 B10 24.8(5) . .
Rh1 B5 Rh2 B10 -90.7(3) . .
B4 B5 Rh2 C14 -139.4(8) . .
B6 B5 Rh2 C14 -89.7(10) . .
Rh1 B5 Rh2 C14 154.7(7) . .
B4 B5 Rh2 C15 -118.6(6) . .
B6 B5 Rh2 C15 -68.9(5) . .
Rh1 B5 Rh2 C15 175.6(2) . .
B4 B5 Rh2 C11 -145.5(6) . .
B6 B5 Rh2 C11 -95.8(5) . .
Rh1 B5 Rh2 C11 148.7(3) . .
B4 B5 Rh2 C13 161.6(5) . .
B6 B5 Rh2 C13 -148.7(5) . .
Rh1 B5 Rh2 C13 95.8(4) . .
B4 B5 Rh2 C12 178.4(6) . .
B6 B5 Rh2 C12 -131.9(5) . .
Rh1 B5 Rh2 C12 112.6(3) . .
B4 B5 Rh2 B6 -49.6(6) . .
Rh1 B5 Rh2 B6 -115.5(6) . .
B4 B5 Rh2 B9 17.2(7) . .
B6 B5 Rh2 B9 66.8(5) . .
Rh1 B5 Rh2 B9 -48.7(4) . .
B4 B5 Rh2 Rh1 65.9(5) . .
B6 B5 Rh2 Rh1 115.5(6) . .
B2 B1 Rh2 B5 -63.0(6) . .
B9 B1 Rh2 B5 -110.9(5) . .
Rh1 B1 Rh2 B5 5.1(4) . .
B2 B1 Rh2 B10 23.0(6) . .
B9 B1 Rh2 B10 -24.9(5) . .
Rh1 B1 Rh2 B10 91.1(4) . .
B2 B1 Rh2 C14 125.7(5) . .
B9 B1 Rh2 C14 77.8(5) . .
Rh1 B1 Rh2 C14 -166.3(3) . .
B2 B1 Rh2 C15 116.3(6) . .
B9 B1 Rh2 C15 68.4(8) . .
Rh1 B1 Rh2 C15 -175.7(4) . .
B2 B1 Rh2 C11 -169.0(5) . .
B9 B1 Rh2 C11 143.0(6) . .
Rh1 B1 Rh2 C11 -101.0(6) . .
B2 B1 Rh2 C13 161.0(6) . .
B9 B1 Rh2 C13 113.1(5) . .
Rh1 B1 Rh2 C13 -131.0(3) . .
B2 B1 Rh2 C12 -166.9(5) . .
B9 B1 Rh2 C12 145.2(5) . .
Rh1 B1 Rh2 C12 -98.9(4) . .
B2 B1 Rh2 B6 -19.3(6) . .
B9 B1 Rh2 B6 -67.2(5) . .
Rh1 B1 Rh2 B6 48.7(4) . .
B2 B1 Rh2 B9 47.9(6) . .
Rh1 B1 Rh2 B9 115.9(6) . .
B2 B1 Rh2 Rh1 -68.0(5) . .
B9 B1 Rh2 Rh1 -115.9(6) . .
B8 B10 Rh2 B5 79.5(7) . .
B7 B10 Rh2 B5 15.0(6) . .
B9 B10 Rh2 B5 118.1(5) . .
B6 B10 Rh2 B5 -24.0(5) . .
B8 B10 Rh2 B1 -14.4(7) . .
B7 B10 Rh2 B1 -78.9(6) . .
B9 B10 Rh2 B1 24.2(5) . .
B6 B10 Rh2 B1 -117.8(5) . .
B8 B10 Rh2 C14 -123.0(7) . .
B7 B10 Rh2 C14 172.5(6) . .
B9 B10 Rh2 C14 -84.4(5) . .
B6 B10 Rh2 C14 133.6(4) . .
B8 B10 Rh2 C15 -160.0(7) . .
B7 B10 Rh2 C15 135.5(6) . .
B9 B10 Rh2 C15 -121.4(4) . .
B6 B10 Rh2 C15 96.5(4) . .
B8 B10 Rh2 C11 172.1(6) . .
B7 B10 Rh2 C11 107.6(6) . .
B9 B10 Rh2 C11 -149.3(4) . .
B6 B10 Rh2 C11 68.6(5) . .
B8 B10 Rh2 C13 -107.3(7) . .
B7 B10 Rh2 C13 -171.8(5) . .
B9 B10 Rh2 C13 -68.7(6) . .
B6 B10 Rh2 C13 149.2(5) . .
B8 B10 Rh2 C12 -172.0(7) . .
B7 B10 Rh2 C12 123.5(8) . .
B9 B10 Rh2 C12 -133.4(7) . .
B6 B10 Rh2 C12 84.5(9) . .
B8 B10 Rh2 B6 103.5(8) . .
B7 B10 Rh2 B6 39.0(6) . .
B9 B10 Rh2 B6 142.0(6) . .
B8 B10 Rh2 B9 -38.6(6) . .
B7 B10 Rh2 B9 -103.1(7) . .
B6 B10 Rh2 B9 -142.0(6) . .
B8 B10 Rh2 Rh1 31.8(6) . .
B7 B10 Rh2 Rh1 -32.7(6) . .
B9 B10 Rh2 Rh1 70.4(4) . .
B6 B10 Rh2 Rh1 -71.7(4) . .
C13 C14 Rh2 B5 -86.2(10) . .
C15 C14 Rh2 B5 30.2(11) . .
C20 C14 Rh2 B5 151.0(10) . .
C13 C14 Rh2 B1 72.3(5) . .
C15 C14 Rh2 B1 -171.3(5) . .
C20 C14 Rh2 B1 -50.5(10) . .
C13 C14 Rh2 B10 162.6(5) . .
C15 C14 Rh2 B10 -81.0(5) . .
C20 C14 Rh2 B10 39.8(10) . .
C13 C14 Rh2 C15 -116.4(6) . .
C20 C14 Rh2 C15 120.8(11) . .
C13 C14 Rh2 C11 -79.3(5) . .
C15 C14 Rh2 C11 37.1(4) . .
C20 C14 Rh2 C11 157.9(10) . .
C15 C14 Rh2 C13 116.4(6) . .
C20 C14 Rh2 C13 -122.8(11) . .
C13 C14 Rh2 C12 -37.8(5) . .
C15 C14 Rh2 C12 78.6(5) . .
C20 C14 Rh2 C12 -160.7(10) . .
C13 C14 Rh2 B6 -153.6(5) . .
C15 C14 Rh2 B6 -37.2(6) . .
C20 C14 Rh2 B6 83.6(10) . .
C13 C14 Rh2 B9 116.2(5) . .
C15 C14 Rh2 B9 -127.4(5) . .
C20 C14 Rh2 B9 -6.6(9) . .
C13 C14 Rh2 Rh1 50.5(7) . .
C15 C14 Rh2 Rh1 166.9(3) . .
C20 C14 Rh2 Rh1 -72.3(11) . .
C11 C15 Rh2 B5 -49.1(6) . .
C14 C15 Rh2 B5 -166.2(5) . .
C16 C15 Rh2 B5 73.8(8) . .
C11 C15 Rh2 B1 131.8(6) . .
C14 C15 Rh2 B1 14.8(8) . .
C16 C15 Rh2 B1 -105.3(9) . .
C11 C15 Rh2 B10 -137.8(5) . .
C14 C15 Rh2 B10 105.2(5) . .
C16 C15 Rh2 B10 -14.9(8) . .
C11 C15 Rh2 C14 117.1(6) . .
C16 C15 Rh2 C14 -120.0(9) . .
C14 C15 Rh2 C11 -117.1(6) . .
C16 C15 Rh2 C11 122.9(10) . .
C11 C15 Rh2 C13 79.2(5) . .
C14 C15 Rh2 C13 -37.8(4) . .
C16 C15 Rh2 C13 -157.9(9) . .
C11 C15 Rh2 C12 36.7(4) . .
C14 C15 Rh2 C12 -80.4(5) . .
C16 C15 Rh2 C12 159.6(9) . .
C11 C15 Rh2 B6 -90.7(5) . .
C14 C15 Rh2 B6 152.2(5) . .
C16 C15 Rh2 B6 32.1(8) . .
C11 C15 Rh2 B9 178.8(5) . .
C14 C15 Rh2 B9 61.7(6) . .
C16 C15 Rh2 B9 -58.3(9) . .
C11 C15 Rh2 Rh1 -33.4(12) . .
C14 C15 Rh2 Rh1 -150.5(8) . .
C16 C15 Rh2 Rh1 89.5(11) . .
C12 C11 Rh2 B5 -102.8(5) . .
C15 C11 Rh2 B5 139.3(5) . .
C17 C11 Rh2 B5 18.3(8) . .
C12 C11 Rh2 B1 3.2(8) . .
C15 C11 Rh2 B1 -114.7(7) . .
C17 C11 Rh2 B1 124.2(8) . .
C12 C11 Rh2 B10 169.1(5) . .
C15 C11 Rh2 B10 51.2(6) . .
C17 C11 Rh2 B10 -69.9(8) . .
C12 C11 Rh2 C14 80.1(5) . .
C15 C11 Rh2 C14 -37.9(4) . .
C17 C11 Rh2 C14 -158.9(9) . .
C12 C11 Rh2 C15 117.9(6) . .
C17 C11 Rh2 C15 -121.1(9) . .
C12 C11 Rh2 C13 37.6(5) . .
C15 C11 Rh2 C13 -80.3(5) . .
C17 C11 Rh2 C13 158.6(8) . .
C15 C11 Rh2 C12 -117.9(6) . .
C17 C11 Rh2 C12 121.0(9) . .
C12 C11 Rh2 B6 -147.7(5) . .
C15 C11 Rh2 B6 94.4(5) . .
C17 C11 Rh2 B6 -26.7(8) . .
C12 C11 Rh2 B9 115.6(8) . .
C15 C11 Rh2 B9 -2.4(9) . .
C17 C11 Rh2 B9 -123.4(9) . .
C12 C11 Rh2 Rh1 -71.2(5) . .
C15 C11 Rh2 Rh1 170.9(3) . .
C17 C11 Rh2 Rh1 49.8(8) . .
C14 C13 Rh2 B5 144.6(6) . .
C12 C13 Rh2 B5 27.9(7) . .
C19 C13 Rh2 B5 -93.3(10) . .
C14 C13 Rh2 B1 -115.3(5) . .
C12 C13 Rh2 B1 128.1(5) . .
C19 C13 Rh2 B1 6.8(10) . .
C14 C13 Rh2 B10 -25.8(7) . .
C12 C13 Rh2 B10 -142.4(5) . .
C19 C13 Rh2 B10 96.3(10) . .
C12 C13 Rh2 C14 -116.6(7) . .
C19 C13 Rh2 C14 122.1(11) . .
C14 C13 Rh2 C15 38.1(4) . .
C12 C13 Rh2 C15 -78.6(5) . .
C19 C13 Rh2 C15 160.2(10) . .
C14 C13 Rh2 C11 79.9(5) . .
C12 C13 Rh2 C11 -36.7(4) . .
C19 C13 Rh2 C11 -158.0(10) . .
C14 C13 Rh2 C12 116.6(7) . .
C19 C13 Rh2 C12 -121.3(12) . .
C14 C13 Rh2 B6 65.5(11) . .
C12 C13 Rh2 B6 -51.1(11) . .
C19 C13 Rh2 B6 -172.3(9) . .
C14 C13 Rh2 B9 -71.6(5) . .
C12 C13 Rh2 B9 171.8(5) . .
C19 C13 Rh2 B9 50.5(10) . .
C14 C13 Rh2 Rh1 -155.3(4) . .
C12 C13 Rh2 Rh1 88.1(5) . .
C19 C13 Rh2 Rh1 -33.1(10) . .
C11 C12 Rh2 B5 82.1(5) . .
C13 C12 Rh2 B5 -160.4(5) . .
C18 C12 Rh2 B5 -40.5(9) . .
C11 C12 Rh2 B1 -178.4(4) . .
C13 C12 Rh2 B1 -60.9(6) . .
C18 C12 Rh2 B1 59.0(9) . .
C11 C12 Rh2 B10 -23.4(10) . .
C13 C12 Rh2 B10 94.1(9) . .
C18 C12 Rh2 B10 -146.0(9) . .
C11 C12 Rh2 C14 -79.7(5) . .
C13 C12 Rh2 C14 37.8(5) . .
C18 C12 Rh2 C14 157.6(9) . .
C11 C12 Rh2 C15 -37.0(4) . .
C13 C12 Rh2 C15 80.5(5) . .
C18 C12 Rh2 C15 -159.6(9) . .
C13 C12 Rh2 C11 117.5(7) . .
C18 C12 Rh2 C11 -122.6(10) . .
C11 C12 Rh2 C13 -117.5(7) . .
C18 C12 Rh2 C13 119.9(10) . .
C11 C12 Rh2 B6 41.3(6) . .
C13 C12 Rh2 B6 158.8(5) . .
C18 C12 Rh2 B6 -81.3(9) . .
C11 C12 Rh2 B9 -131.6(6) . .
C13 C12 Rh2 B9 -14.1(8) . .
C18 C12 Rh2 B9 105.8(9) . .
C11 C12 Rh2 Rh1 130.4(4) . .
C13 C12 Rh2 Rh1 -112.1(5) . .
C18 C12 Rh2 Rh1 7.8(9) . .
B7 B6 Rh2 B5 105.9(7) . .
B10 B6 Rh2 B5 144.9(7) . .
B4 B6 Rh2 B5 43.7(5) . .
B5 B6 Rh2 B1 -77.6(5) . .
B7 B6 Rh2 B1 28.3(6) . .
B10 B6 Rh2 B1 67.2(5) . .
B4 B6 Rh2 B1 -34.0(6) . .
B5 B6 Rh2 B10 -144.9(7) . .
B7 B6 Rh2 B10 -39.0(5) . .
B4 B6 Rh2 B10 -101.2(7) . .
B5 B6 Rh2 C14 147.6(5) . .
B7 B6 Rh2 C14 -106.5(6) . .
B10 B6 Rh2 C14 -67.5(5) . .
B4 B6 Rh2 C14 -168.7(5) . .
B5 B6 Rh2 C15 125.8(5) . .
B7 B6 Rh2 C15 -128.3(5) . .
B10 B6 Rh2 C15 -89.3(4) . .
B4 B6 Rh2 C15 169.5(5) . .
B5 B6 Rh2 C11 88.8(5) . .
B7 B6 Rh2 C11 -165.3(5) . .
B10 B6 Rh2 C11 -126.3(4) . .
B4 B6 Rh2 C11 132.5(5) . .
B5 B6 Rh2 C13 101.5(9) . .
B7 B6 Rh2 C13 -152.6(8) . .
B10 B6 Rh2 C13 -113.6(9) . .
B4 B6 Rh2 C13 145.2(8) . .
B5 B6 Rh2 C12 65.6(6) . .
B7 B6 Rh2 C12 171.5(5) . .
B10 B6 Rh2 C12 -149.6(4) . .
B4 B6 Rh2 C12 109.2(5) . .
B5 B6 Rh2 B9 -118.4(5) . .
B7 B6 Rh2 B9 -12.5(6) . .
B10 B6 Rh2 B9 26.5(4) . .
B4 B6 Rh2 B9 -74.7(5) . .
B5 B6 Rh2 Rh1 -43.6(4) . .
B7 B6 Rh2 Rh1 62.3(5) . .
B10 B6 Rh2 Rh1 101.3(4) . .
B4 B6 Rh2 Rh1 0.1(5) . .
B1 B9 Rh2 B5 77.5(6) . .
B8 B9 Rh2 B5 -28.2(6) . .
B10 B9 Rh2 B5 -67.2(5) . .
B2 B9 Rh2 B5 34.6(7) . .
B8 B9 Rh2 B1 -105.6(7) . .
B10 B9 Rh2 B1 -144.6(7) . .
B2 B9 Rh2 B1 -42.9(6) . .
B1 B9 Rh2 B10 144.6(7) . .
B8 B9 Rh2 B10 39.0(5) . .
B2 B9 Rh2 B10 101.7(7) . .
B1 B9 Rh2 C14 -111.9(5) . .
B8 B9 Rh2 C14 142.4(6) . .
B10 B9 Rh2 C14 103.4(5) . .
B2 B9 Rh2 C14 -154.8(6) . .
B1 B9 Rh2 C15 -144.4(5) . .
B8 B9 Rh2 C15 109.9(5) . .
B10 B9 Rh2 C15 70.9(5) . .
B2 B9 Rh2 C15 172.7(5) . .
B1 B9 Rh2 C11 -142.9(6) . .
B8 B9 Rh2 C11 111.5(8) . .
B10 B9 Rh2 C11 72.5(8) . .
B2 B9 Rh2 C11 174.3(6) . .
B1 B9 Rh2 C13 -76.8(5) . .
B8 B9 Rh2 C13 177.6(5) . .
B10 B9 Rh2 C13 138.6(5) . .
B2 B9 Rh2 C13 -119.6(6) . .
B1 B9 Rh2 C12 -67.8(7) . .
B8 B9 Rh2 C12 -173.4(5) . .
B10 B9 Rh2 C12 147.6(5) . .
B2 B9 Rh2 C12 -110.6(7) . .
B1 B9 Rh2 B6 117.9(5) . .
B8 B9 Rh2 B6 12.3(5) . .
B10 B9 Rh2 B6 -26.7(5) . .
B2 B9 Rh2 B6 75.1(6) . .
B1 B9 Rh2 Rh1 42.3(4) . .
B8 B9 Rh2 Rh1 -63.3(5) . .
B10 B9 Rh2 Rh1 -102.3(4) . .
B2 B9 Rh2 Rh1 -0.6(5) . .
B1 Rh1 Rh2 B5 -173.1(5) . .
C1 Rh1 Rh2 B5 39(2) . .
C5 Rh1 Rh2 B5 153.0(5) . .
C4 Rh1 Rh2 B5 117.5(6) . .
C2 Rh1 Rh2 B5 40.7(5) . .
B3 Rh1 Rh2 B5 -86.3(5) . .
C3 Rh1 Rh2 B5 76.1(6) . .
B2 Rh1 Rh2 B5 -131.4(5) . .
B4 Rh1 Rh2 B5 -41.2(5) . .
C1 Rh1 Rh2 B1 -148(2) . .
B5 Rh1 Rh2 B1 173.1(5) . .
C5 Rh1 Rh2 B1 -33.8(5) . .
C4 Rh1 Rh2 B1 -69.3(6) . .
C2 Rh1 Rh2 B1 -146.2(5) . .
B3 Rh1 Rh2 B1 86.9(5) . .
C3 Rh1 Rh2 B1 -110.8(6) . .
B2 Rh1 Rh2 B1 41.7(5) . .
B4 Rh1 Rh2 B1 131.9(5) . .
B1 Rh1 Rh2 B10 -86.4(5) . .
C1 Rh1 Rh2 B10 126(2) . .
B5 Rh1 Rh2 B10 86.8(5) . .
C5 Rh1 Rh2 B10 -120.2(5) . .
C4 Rh1 Rh2 B10 -155.7(5) . .
C2 Rh1 Rh2 B10 127.5(5) . .
B3 Rh1 Rh2 B10 0.5(4) . .
C3 Rh1 Rh2 B10 162.9(5) . .
B2 Rh1 Rh2 B10 -44.6(4) . .
B4 Rh1 Rh2 B10 45.6(4) . .
B1 Rh1 Rh2 C14 29.2(6) . .
C1 Rh1 Rh2 C14 -118(2) . .
B5 Rh1 Rh2 C14 -157.7(6) . .
C5 Rh1 Rh2 C14 -4.7(6) . .
C4 Rh1 Rh2 C14 -40.2(6) . .
C2 Rh1 Rh2 C14 -117.0(6) . .
B3 Rh1 Rh2 C14 116.0(5) . .
C3 Rh1 Rh2 C14 -81.6(6) . .
B2 Rh1 Rh2 C14 70.9(5) . .
B4 Rh1 Rh2 C14 161.1(5) . .
B1 Rh1 Rh2 C15 168.5(10) . .
C1 Rh1 Rh2 C15 21(3) . .
B5 Rh1 Rh2 C15 -18.3(10) . .
C5 Rh1 Rh2 C15 134.7(10) . .
C4 Rh1 Rh2 C15 99.2(10) . .
C2 Rh1 Rh2 C15 22.4(10) . .
B3 Rh1 Rh2 C15 -104.6(9) . .
C3 Rh1 Rh2 C15 57.8(10) . .
B2 Rh1 Rh2 C15 -149.7(9) . .
B4 Rh1 Rh2 C15 -59.5(9) . .
B1 Rh1 Rh2 C11 141.9(5) . .
C1 Rh1 Rh2 C11 -6(2) . .
B5 Rh1 Rh2 C11 -44.9(5) . .
C5 Rh1 Rh2 C11 108.1(5) . .
C4 Rh1 Rh2 C11 72.6(5) . .
C2 Rh1 Rh2 C11 -4.2(5) . .
B3 Rh1 Rh2 C11 -131.2(4) . .
C3 Rh1 Rh2 C11 31.2(5) . .
B2 Rh1 Rh2 C11 -176.3(4) . .
B4 Rh1 Rh2 C11 -86.1(4) . .
B1 Rh1 Rh2 C13 62.6(5) . .
C1 Rh1 Rh2 C13 -85(2) . .
B5 Rh1 Rh2 C13 -124.3(5) . .
C5 Rh1 Rh2 C13 28.7(5) . .
C4 Rh1 Rh2 C13 -6.8(5) . .
C2 Rh1 Rh2 C13 -83.6(5) . .
B3 Rh1 Rh2 C13 149.4(4) . .
C3 Rh1 Rh2 C13 -48.2(5) . .
B2 Rh1 Rh2 C13 104.3(4) . .
B4 Rh1 Rh2 C13 -165.5(4) . .
B1 Rh1 Rh2 C12 104.0(4) . .
C1 Rh1 Rh2 C12 -43(2) . .
B5 Rh1 Rh2 C12 -82.8(4) . .
C5 Rh1 Rh2 C12 70.2(4) . .
C4 Rh1 Rh2 C12 34.7(5) . .
C2 Rh1 Rh2 C12 -42.1(4) . .
B3 Rh1 Rh2 C12 -169.1(4) . .
C3 Rh1 Rh2 C12 -6.7(5) . .
B2 Rh1 Rh2 C12 145.8(4) . .
B4 Rh1 Rh2 C12 -124.0(3) . .
B1 Rh1 Rh2 B6 -132.0(5) . .
C1 Rh1 Rh2 B6 80(2) . .
B5 Rh1 Rh2 B6 41.1(5) . .
C5 Rh1 Rh2 B6 -165.8(5) . .
C4 Rh1 Rh2 B6 158.6(5) . .
C2 Rh1 Rh2 B6 81.8(5) . .
B3 Rh1 Rh2 B6 -45.1(4) . .
C3 Rh1 Rh2 B6 117.2(5) . .
B2 Rh1 Rh2 B6 -90.3(4) . .
B4 Rh1 Rh2 B6 -0.1(4) . .
B1 Rh1 Rh2 B9 -41.3(5) . .
C1 Rh1 Rh2 B9 171(2) . .
B5 Rh1 Rh2 B9 131.9(5) . .
C5 Rh1 Rh2 B9 -75.1(5) . .
C4 Rh1 Rh2 B9 -110.6(5) . .
C2 Rh1 Rh2 B9 172.6(5) . .
B3 Rh1 Rh2 B9 45.6(4) . .
C3 Rh1 Rh2 B9 -152.0(5) . .
B2 Rh1 Rh2 B9 0.5(4) . .
B4 Rh1 Rh2 B9 90.7(4) . .
Cl1 C21 Cl2 Cl2 26.9(9) . 2
Cl1 C21 Cl2 Cl2 -126.1(19) 2 2
